data_1533219
loop_
_publ_author_name
'Nehdi, I.'
'Bessais, L.'
'Zarrouk, H.'
'Djega-Mariadassou, C.'
'Abdellaoui, M.'

_publ_section_title
;
 X-ray and Mossbauer studies of Sm2 Fe17-x Crx materials synthesizedby
 mechanical alloying followed by an appropriate short annealing
;
_journal_name_full 'Journal of Alloys Compd.'
_journal_page_first 24
_journal_page_last 30
_journal_volume 351
_journal_year 2003
_chemical_formula_sum 'Cr0.5 Fe16.5 Sm2'
_chemical_name_systematic 'Sm2 Fe16.5 Cr0.5'
_space_group_IT_number 166
_symmetry_space_group_name_Hall '-R 3 2"'
_symmetry_space_group_name_H-M 'R -3 m :H'
_cell_angle_alpha 90
_cell_angle_beta 90
_cell_angle_gamma 120
_cell_formula_units_Z 3
_cell_length_a 8.549
_cell_length_b 8.549
_cell_length_c 12.445
_cell_volume 787.692
_citation_journal_id_ASTM JALCEU
_cod_data_source_file Nehdi_JALCEU_2003_737.cif
_cod_data_source_block Cr0.5Fe16.5Sm2
_cod_original_cell_volume 787.6915
_cod_database_code 1533219

loop_
_symmetry_equiv_pos_as_xyz
x,y,z
-y,x-y,z
-x+y,-x,z
y,x,-z
-x,-x+y,-z
x-y,-y,-z
-x,-y,-z
y,-x+y,-z
x-y,x,-z
-y,-x,z
x,x-y,z
-x+y,y,z
x+2/3,y+1/3,z+1/3
-y+2/3,x-y+1/3,z+1/3
-x+y+2/3,-x+1/3,z+1/3
y+2/3,x+1/3,-z+1/3
-x+2/3,-x+y+1/3,-z+1/3
x-y+2/3,-y+1/3,-z+1/3
-x+2/3,-y+1/3,-z+1/3
y+2/3,-x+y+1/3,-z+1/3
x-y+2/3,x+1/3,-z+1/3
-y+2/3,-x+1/3,z+1/3
x+2/3,x-y+1/3,z+1/3
-x+y+2/3,y+1/3,z+1/3
x+1/3,y+2/3,z+2/3
-y+1/3,x-y+2/3,z+2/3
-x+y+1/3,-x+2/3,z+2/3
y+1/3,x+2/3,-z+2/3
-x+1/3,-x+y+2/3,-z+2/3
x-y+1/3,-y+2/3,-z+2/3
-x+1/3,-y+2/3,-z+2/3
y+1/3,-x+y+2/3,-z+2/3
x-y+1/3,x+2/3,-z+2/3
-y+1/3,-x+2/3,z+2/3
x+1/3,x-y+2/3,z+2/3
-x+y+1/3,y+2/3,z+2/3

loop_
_atom_site_label
_atom_site_type_symbol
_atom_site_fract_x
_atom_site_fract_y
_atom_site_fract_z
_atom_site_occupancy
_atom_site_U_iso_or_equiv
Fe4 Fe 0.502 0.498 0.157 1 0.0
Sm1 Sm 0 0 0.343 1 0.0
Fe1 Fe 0 0 0.096 0.75 0.0
Fe2 Fe 0.5 0.5 0.5 1 0.0
Cr1 Cr 0 0 0.096 0.25 0.0
Fe3 Fe 0.289 0 0 1 0.0
